data_7014912
loop_
_publ_author_name
'Franz, Daniel'
'Bolte, Michael'
'Lerner, Hans-Wolfram'
'Wagner, Matthias'

_publ_section_title
;
 Ditopic hydridoborates and hydridoboranes: bridging ligands in
 coordination polymers and versatile hydroboration reagents
;
_journal_issue 11
_journal_name_full 'Dalton Transactions'
_journal_page_first 2433
_journal_paper_doi 10.1039/c0dt01271h
_journal_volume 40
_journal_year 2011
_chemical_formula_moiety 'C22 H42 B2 Li2 O4'
_chemical_formula_sum 'C22 H42 B2 Li2 O4'
_chemical_formula_weight 406.06
_chemical_name_systematic
;
?
;
_space_group_IT_number 2
_symmetry_cell_setting triclinic
_symmetry_space_group_name_Hall '-P 1'
_symmetry_space_group_name_H-M 'P -1'
_atom_sites_solution_hydrogens geom
_atom_sites_solution_primary direct
_atom_sites_solution_secondary difmap
_audit_creation_method SHELXL-97
_cell_angle_alpha 73.851(7)
_cell_angle_beta 68.733(7)
_cell_angle_gamma 66.814(7)
_cell_formula_units_Z 1
_cell_length_a 8.8448(8)
_cell_length_b 9.0494(8)
_cell_length_c 9.1349(9)
_cell_measurement_reflns_used 16361
_cell_measurement_temperature 173(2)
_cell_measurement_theta_max 27.6
_cell_measurement_theta_min 3.6
_cell_volume 618.47(11)
_computing_cell_refinement 'X-Area (Stoe & Cie, 2001)'
_computing_data_collection 'X-Area (Stoe & Cie, 2001)'
_computing_data_reduction 'X-Area (Stoe & Cie, 2001)'
_computing_molecular_graphics 'XP in SHELXTL-Plus (Sheldrick, 1991)'
_computing_structure_refinement 'SHELXL-97 (Sheldrick, 1997)'
_computing_structure_solution 'SHELXS-97 (Sheldrick, 1990)'
_diffrn_ambient_temperature 173(2)
_diffrn_measured_fraction_theta_full 0.997
_diffrn_measured_fraction_theta_max 0.997
_diffrn_measurement_device_type 'STOE IPDS II two-circle-diffractometer'
_diffrn_measurement_method \w
_diffrn_radiation_monochromator graphite
_diffrn_radiation_source 'fine-focus sealed tube'
_diffrn_radiation_type MoK\a
_diffrn_radiation_wavelength 0.71073
_diffrn_reflns_av_R_equivalents 0.0470
_diffrn_reflns_av_sigmaI/netI 0.0217
_diffrn_reflns_limit_h_max 10
_diffrn_reflns_limit_h_min -10
_diffrn_reflns_limit_k_max 10
_diffrn_reflns_limit_k_min -10
_diffrn_reflns_limit_l_max 10
_diffrn_reflns_limit_l_min -10
_diffrn_reflns_number 14793
_diffrn_reflns_theta_full 25.00
_diffrn_reflns_theta_max 25.03
_diffrn_reflns_theta_min 3.73
_diffrn_standards_number 0
_exptl_absorpt_coefficient_mu 0.069
_exptl_absorpt_correction_type none
_exptl_crystal_colour colourless
_exptl_crystal_density_diffrn 1.090
_exptl_crystal_density_method 'not measured'
_exptl_crystal_description block
_exptl_crystal_F_000 222
_exptl_crystal_size_max 0.37
_exptl_crystal_size_mid 0.33
_exptl_crystal_size_min 0.32
_refine_diff_density_max 0.687
_refine_diff_density_min -0.404
_refine_diff_density_rms 0.059
_refine_ls_extinction_method none
_refine_ls_goodness_of_fit_ref 1.075
_refine_ls_hydrogen_treatment constr
_refine_ls_matrix_type full
_refine_ls_number_parameters 147
_refine_ls_number_reflns 2176
_refine_ls_number_restraints 0
_refine_ls_restrained_S_all 1.075
_refine_ls_R_factor_all 0.0755
_refine_ls_R_factor_gt 0.0679
_refine_ls_shift/su_max 0.002
_refine_ls_shift/su_mean 0.000
_refine_ls_structure_factor_coef Fsqd
_refine_ls_weighting_details 'calc w=1/[\s^2^(Fo^2^)+(0.1027P)^2^+0.5383P] where P=(Fo^2^+2Fc^2^)/3'
_refine_ls_weighting_scheme calc
_refine_ls_wR_factor_gt 0.1865
_refine_ls_wR_factor_ref 0.1927
_reflns_number_gt 1888
_reflns_number_total 2176
_reflns_threshold_expression >2sigma(I)
_cod_data_source_file C0DT01271H.TXT
_cod_data_source_block wa787
_cod_depositor_comments
;
The following automatic conversions were performed:
'_symmetry_cell_setting' value 'Triclinic' changed to 'triclinic'
according to '/home/saulius/struct/CIF-dictionaries/cif_core.dic'
dictionary named 'cif_core.dic' version 2.4.1 from 2010-06-29.

Automatic conversion script
Id: cif_fix_enum 1555 2011-01-17 13:19:09Z saulius 
;
_cod_original_cell_volume 618.47(10)
_cod_database_code 7014912

loop_
_symmetry_equiv_pos_as_xyz
'x, y, z'
'-x, -y, -z'

loop_
_atom_site_label
_atom_site_type_symbol
_atom_site_fract_x
_atom_site_fract_y
_atom_site_fract_z
_atom_site_U_iso_or_equiv
_atom_site_adp_type
_atom_site_occupancy
_atom_site_symmetry_multiplicity
_atom_site_calc_flag
_atom_site_refinement_flags
_atom_site_disorder_assembly
_atom_site_disorder_group
B1 B 0.3263(3) 0.7000(3) 0.4419(3) 0.0212(5) Uani 1 1 d . . .
H1A H 0.4251 0.7375 0.3826 0.032 Uiso 1 1 calc R . .
H1B H 0.3159 0.6336 0.3799 0.032 Uiso 1 1 calc R . .
H1C H 0.3425 0.6347 0.5438 0.032 Uiso 1 1 calc R . .
C1 C 0.1529(2) 0.8562(2) 0.4741(2) 0.0183(5) Uani 1 1 d . . .
C2 C 0.0675(3) 0.9084(3) 0.6228(3) 0.0252(5) Uani 1 1 d . . .
H2 H 0.1105 0.8472 0.7106 0.030 Uiso 1 1 calc R . .
C3 C -0.0784(3) 1.0467(3) 0.6470(3) 0.0252(5) Uani 1 1 d . . .
H3 H -0.1293 1.0762 0.7503 0.030 Uiso 1 1 calc R . .
Li1 Li 0.3908(4) 0.3978(4) 0.4965(4) 0.0246(8) Uani 1 1 d . . .
O11 O 0.1897(2) 0.3566(2) 0.6606(2) 0.0339(5) Uani 1 1 d . . .
C12 C 0.041(2) 0.4846(10) 0.7378(17) 0.057(4) Uani 0.49(3) 1 d P A 1
H12A H -0.0122 0.5680 0.6583 0.069 Uiso 0.49(3) 1 calc PR A 1
H12B H 0.0749 0.5381 0.7959 0.069 Uiso 0.49(3) 1 calc PR A 1
C12' C 0.0196(13) 0.449(2) 0.681(2) 0.076(5) Uani 0.51(3) 1 d P A 2
H12C H -0.0239 0.4291 0.6043 0.092 Uiso 0.51(3) 1 calc PR A 2
H12D H 0.0058 0.5657 0.6612 0.092 Uiso 0.51(3) 1 calc PR A 2
C13 C -0.0791(4) 0.3998(5) 0.8487(5) 0.0728(11) Uani 1 1 d . . .
H13A H -0.1472 0.3828 0.7933 0.087 Uiso 0.49(3) 1 calc PR A 1
H13B H -0.1581 0.4611 0.9369 0.087 Uiso 0.49(3) 1 calc PR A 1
H13C H -0.1096 0.4829 0.9150 0.087 Uiso 0.51(3) 1 calc PR A 2
H13D H -0.1858 0.3864 0.8509 0.087 Uiso 0.51(3) 1 calc PR A 2
C14 C 0.0390(4) 0.2416(4) 0.9077(3) 0.0523(8) Uani 1 1 d . A .
H14A H -0.0134 0.1546 0.9409 0.063 Uiso 1 1 calc R . .
H14B H 0.0680 0.2514 0.9989 0.063 Uiso 1 1 calc R . .
C15 C 0.1955(4) 0.2068(4) 0.7672(4) 0.0607(9) Uani 1 1 d . A .
H15A H 0.3009 0.1637 0.8018 0.073 Uiso 1 1 calc R . .
H15B H 0.1955 0.1250 0.7143 0.073 Uiso 1 1 calc R . .
O21 O 0.4210(2) 0.2846(2) 0.32757(19) 0.0356(5) Uani 1 1 d . . .
C22 C 0.3631(3) 0.1537(3) 0.3361(3) 0.0298(6) Uani 1 1 d . A .
H22A H 0.2402 0.1773 0.3967 0.036 Uiso 1 1 calc R . .
H22B H 0.4303 0.0503 0.3888 0.036 Uiso 1 1 calc R . .
C23 C 0.3902(4) 0.1426(3) 0.1657(3) 0.0392(6) Uani 1 1 d . . .
H23A H 0.2862 0.2103 0.1312 0.047 Uiso 1 1 calc R A .
H23B H 0.4198 0.0286 0.1526 0.047 Uiso 1 1 calc R . .
C24 C 0.5397(4) 0.2071(4) 0.0716(3) 0.0477(7) Uani 1 1 d . A .
H24A H 0.6501 0.1166 0.0541 0.057 Uiso 1 1 calc R . .
H24B H 0.5250 0.2697 -0.0329 0.057 Uiso 1 1 calc R . .
C25 C 0.5340(4) 0.3149(4) 0.1732(3) 0.0453(7) Uani 1 1 d . A .
H25A H 0.6504 0.2909 0.1809 0.054 Uiso 1 1 calc R . .
H25B H 0.4918 0.4306 0.1259 0.054 Uiso 1 1 calc R . .

loop_
_atom_site_aniso_label
_atom_site_aniso_U_11
_atom_site_aniso_U_22
_atom_site_aniso_U_33
_atom_site_aniso_U_23
_atom_site_aniso_U_13
_atom_site_aniso_U_12
B1 0.0174(11) 0.0169(11) 0.0261(12) -0.0046(9) -0.0058(9) -0.0022(9)
C1 0.0140(9) 0.0147(9) 0.0266(11) -0.0044(8) -0.0050(8) -0.0049(7)
C2 0.0238(11) 0.0232(11) 0.0234(11) -0.0023(8) -0.0106(8) 0.0001(9)
C3 0.0224(11) 0.0255(11) 0.0222(11) -0.0089(8) -0.0053(8) 0.0004(9)
Li1 0.0232(17) 0.0229(17) 0.0280(18) -0.0068(14) -0.0060(14) -0.0072(14)
O11 0.0248(9) 0.0315(9) 0.0360(9) -0.0017(7) 0.0000(7) -0.0100(7)
C12 0.044(6) 0.027(3) 0.057(6) -0.010(3) 0.022(4) 0.002(3)
C12' 0.027(3) 0.080(10) 0.083(9) 0.028(7) -0.014(5) -0.008(5)
C13 0.0425(18) 0.069(2) 0.070(2) -0.0120(18) 0.0121(16) -0.0055(16)
C14 0.0485(17) 0.069(2) 0.0336(14) 0.0053(13) -0.0064(12) -0.0273(15)
C15 0.0471(17) 0.0396(16) 0.069(2) 0.0056(15) 0.0002(15) -0.0119(14)
O21 0.0500(11) 0.0397(10) 0.0258(9) -0.0127(7) 0.0011(7) -0.0292(9)
C22 0.0373(13) 0.0253(11) 0.0321(12) -0.0078(9) -0.0094(10) -0.0139(10)
C23 0.0529(16) 0.0367(13) 0.0360(14) -0.0138(11) -0.0161(12) -0.0145(12)
C24 0.071(2) 0.0407(15) 0.0277(13) -0.0117(11) -0.0013(13) -0.0218(14)
C25 0.0470(16) 0.0666(19) 0.0295(13) -0.0157(12) 0.0025(11) -0.0325(14)

loop_
_atom_type_symbol
_atom_type_description
_atom_type_scat_dispersion_real
_atom_type_scat_dispersion_imag
_atom_type_scat_source
C C 0.0033 0.0016 'International Tables Vol C Tables 4.2.6.8 and 6.1.1.4'
H H 0.0000 0.0000 'International Tables Vol C Tables 4.2.6.8 and 6.1.1.4'
B B 0.0013 0.0007 'International Tables Vol C Tables 4.2.6.8 and 6.1.1.4'
Li Li -0.0003 0.0001 'International Tables Vol C Tables 4.2.6.8 and 6.1.1.4'
O O 0.0106 0.0060 'International Tables Vol C Tables 4.2.6.8 and 6.1.1.4'

loop_
_geom_angle_atom_site_label_1
_geom_angle_atom_site_label_2
_geom_angle_atom_site_label_3
_geom_angle
_geom_angle_site_symmetry_1
_geom_angle_site_symmetry_3
_geom_angle_publ_flag
C1 B1 H1A 109.5 . . ?
C1 B1 H1B 109.5 . . ?
H1A B1 H1B 109.5 . . ?
C1 B1 H1C 109.5 . . ?
H1A B1 H1C 109.5 . . ?
H1B B1 H1C 109.5 . . ?
C3 C1 C2 114.26(18) 2_576 . ?
C3 C1 B1 122.22(18) 2_576 . ?
C2 C1 B1 123.50(18) . . ?
C3 C2 C1 122.69(19) . . ?
C3 C2 H2 118.7 . . ?
C1 C2 H2 118.7 . . ?
C2 C3 C1 123.1(2) . 2_576 ?
C2 C3 H3 118.5 . . ?
C1 C3 H3 118.5 2_576 . ?
O11 Li1 O21 102.82(17) . . ?
O11 Li1 B1 119.87(18) . 2_666 ?
O21 Li1 B1 107.87(16) . 2_666 ?
O11 Li1 Li1 128.1(2) . 2_666 ?
O21 Li1 Li1 129.1(2) . 2_666 ?
B1 Li1 Li1 50.49(11) 2_666 2_666 ?
C12' O11 C15 107.2(5) . . ?
C15 O11 C12 107.5(5) . . ?
C12' O11 Li1 128.4(5) . . ?
C15 O11 Li1 123.69(19) . . ?
C12 O11 Li1 123.6(4) . . ?
O11 C12 C13 105.0(6) . . ?
O11 C12 H12A 110.8 . . ?
C13 C12 H12A 110.8 . . ?
O11 C12 H12B 110.8 . . ?
C13 C12 H12B 110.8 . . ?
H12A C12 H12B 108.8 . . ?
O11 C12' C13 108.0(7) . . ?
O11 C12' H12C 110.1 . . ?
C13 C12' H12C 110.1 . . ?
O11 C12' H12D 110.1 . . ?
C13 C12' H12D 110.1 . . ?
H12C C12' H12D 108.4 . . ?
C12 C13 C14 102.5(7) . . ?
C14 C13 C12' 105.2(6) . . ?
C12 C13 H13A 111.3 . . ?
C14 C13 H13A 111.3 . . ?
C12 C13 H13B 111.3 . . ?
C14 C13 H13B 111.3 . . ?
C12' C13 H13B 133.5 . . ?
H13A C13 H13B 109.2 . . ?
C14 C13 H13C 110.7 . . ?
C12' C13 H13C 110.7 . . ?
C14 C13 H13D 110.7 . . ?
C12' C13 H13D 110.7 . . ?
H13C C13 H13D 108.8 . . ?
C13 C14 C15 104.0(2) . . ?
C13 C14 H14A 111.0 . . ?
C15 C14 H14A 111.0 . . ?
C13 C14 H14B 111.0 . . ?
C15 C14 H14B 111.0 . . ?
H14A C14 H14B 109.0 . . ?
O11 C15 C14 107.2(2) . . ?
O11 C15 H15A 110.3 . . ?
C14 C15 H15A 110.3 . . ?
O11 C15 H15B 110.3 . . ?
C14 C15 H15B 110.3 . . ?
H15A C15 H15B 108.5 . . ?
C25 O21 C22 110.14(18) . . ?
C25 O21 Li1 119.31(18) . . ?
C22 O21 Li1 130.02(17) . . ?
O21 C22 C23 105.77(19) . . ?
O21 C22 H22A 110.6 . . ?
C23 C22 H22A 110.6 . . ?
O21 C22 H22B 110.6 . . ?
C23 C22 H22B 110.6 . . ?
H22A C22 H22B 108.7 . . ?
C22 C23 C24 103.7(2) . . ?
C22 C23 H23A 111.0 . . ?
C24 C23 H23A 111.0 . . ?
C22 C23 H23B 111.0 . . ?
C24 C23 H23B 111.0 . . ?
H23A C23 H23B 109.0 . . ?
C25 C24 C23 104.7(2) . . ?
C25 C24 H24A 110.8 . . ?
C23 C24 H24A 110.8 . . ?
C25 C24 H24B 110.8 . . ?
C23 C24 H24B 110.8 . . ?
H24A C24 H24B 108.9 . . ?
O21 C25 C24 108.0(2) . . ?
O21 C25 H25A 110.1 . . ?
C24 C25 H25A 110.1 . . ?
O21 C25 H25B 110.1 . . ?
C24 C25 H25B 110.1 . . ?
H25A C25 H25B 108.4 . . ?

loop_
_geom_bond_atom_site_label_1
_geom_bond_atom_site_label_2
_geom_bond_distance
_geom_bond_site_symmetry_2
_geom_bond_publ_flag
B1 C1 1.622(3) . ?
B1 H1A 0.9800 . ?
B1 H1B 0.9800 . ?
B1 H1C 0.9800 . ?
C1 C3 1.401(3) 2_576 ?
C1 C2 1.403(3) . ?
C2 C3 1.398(3) . ?
C2 H2 0.9500 . ?
C3 C1 1.401(3) 2_576 ?
C3 H3 0.9500 . ?
Li1 O11 1.956(4) . ?
Li1 O21 1.967(4) . ?
Li1 B1 2.522(4) 2_666 ?
Li1 Li1 3.182(7) 2_666 ?
O11 C12' 1.374(11) . ?
O11 C15 1.427(3) . ?
O11 C12 1.467(8) . ?
C12 C13 1.473(12) . ?
C12 H12A 0.9900 . ?
C12 H12B 0.9900 . ?
C12' C13 1.507(14) . ?
C12' H12C 0.9900 . ?
C12' H12D 0.9900 . ?
C13 C14 1.494(5) . ?
C13 H13A 0.9900 . ?
C13 H13B 0.9900 . ?
C13 H13C 0.9900 . ?
C13 H13D 0.9900 . ?
C14 C15 1.502(4) . ?
C14 H14A 0.9900 . ?
C14 H14B 0.9900 . ?
C15 H15A 0.9900 . ?
C15 H15B 0.9900 . ?
O21 C25 1.428(3) . ?
O21 C22 1.438(3) . ?
C22 C23 1.513(3) . ?
C22 H22A 0.9900 . ?
C22 H22B 0.9900 . ?
C23 C24 1.527(4) . ?
C23 H23A 0.9900 . ?
C23 H23B 0.9900 . ?
C24 C25 1.499(4) . ?
C24 H24A 0.9900 . ?
C24 H24B 0.9900 . ?
C25 H25A 0.9900 . ?
C25 H25B 0.9900 . ?

loop_
_geom_torsion_atom_site_label_1
_geom_torsion_atom_site_label_2
_geom_torsion_atom_site_label_3
_geom_torsion_atom_site_label_4
_geom_torsion
_geom_torsion_site_symmetry_1
_geom_torsion_site_symmetry_2
_geom_torsion_site_symmetry_3
_geom_torsion_site_symmetry_4
_geom_torsion_publ_flag
C3 C1 C2 C3 -0.7(3) 2_576 . . . ?
B1 C1 C2 C3 177.66(19) . . . . ?
C1 C2 C3 C1 0.8(4) . . . 2_576 ?
O21 Li1 O11 C12' -90.5(15) . . . . ?
B1 Li1 O11 C12' 149.9(15) 2_666 . . . ?
Li1 Li1 O11 C12' 88.7(15) 2_666 . . . ?
O21 Li1 O11 C15 78.6(3) . . . . ?
B1 Li1 O11 C15 -41.0(3) 2_666 . . . ?
Li1 Li1 O11 C15 -102.2(3) 2_666 . . . ?
O21 Li1 O11 C12 -130.2(11) . . . . ?
B1 Li1 O11 C12 110.2(11) 2_666 . . . ?
Li1 Li1 O11 C12 49.0(11) 2_666 . . . ?
C12' O11 C12 C13 68.7(14) . . . . ?
C15 O11 C12 C13 -26.1(14) . . . . ?
Li1 O11 C12 C13 178.8(6) . . . . ?
C15 O11 C12' C13 28.0(18) . . . . ?
C12 O11 C12' C13 -67.6(15) . . . . ?
Li1 O11 C12' C13 -161.4(6) . . . . ?
O11 C12 C13 C14 36.9(13) . . . . ?
O11 C12 C13 C12' -62.0(10) . . . . ?
O11 C12' C13 C12 73.2(11) . . . . ?
O11 C12' C13 C14 -15.7(18) . . . . ?
C12 C13 C14 C15 -33.8(8) . . . . ?
C12' C13 C14 C15 -2.1(11) . . . . ?
C12' O11 C15 C14 -29.5(12) . . . . ?
C12 O11 C15 C14 4.3(10) . . . . ?
Li1 O11 C15 C14 159.4(2) . . . . ?
C13 C14 C15 O11 18.6(4) . . . . ?
O11 Li1 O21 C25 167.0(2) . . . . ?
B1 Li1 O21 C25 -65.4(3) 2_666 . . . ?
Li1 Li1 O21 C25 -12.3(4) 2_666 . . . ?
O11 Li1 O21 C22 -22.2(3) . . . . ?
B1 Li1 O21 C22 105.4(2) 2_666 . . . ?
Li1 Li1 O21 C22 158.6(2) 2_666 . . . ?
C25 O21 C22 C23 -20.5(3) . . . . ?
Li1 O21 C22 C23 168.0(2) . . . . ?
O21 C22 C23 C24 27.6(3) . . . . ?
C22 C23 C24 C25 -24.6(3) . . . . ?
C22 O21 C25 C24 4.5(3) . . . . ?
Li1 O21 C25 C24 177.1(2) . . . . ?
C23 C24 C25 O21 13.1(3) . . . . ?
